data_2310632
loop_
_publ_author_name
'Menary, J.W.'

_publ_section_title
;
 The Crystal Structure of Sodium Polymetaarsenite (Na As O2)X
;
_journal_name_full 'Acta Crystallographica (1,1948-23,1967)'
_journal_page_first 742
_journal_page_last 743
_journal_volume 11
_journal_year 1958
_chemical_formula_sum 'As Na O2'
_chemical_name_systematic 'Na As O2'
_space_group_IT_number 61
_symmetry_space_group_name_Hall '-P 2ac 2ab'
_symmetry_space_group_name_H-M 'P b c a'
_cell_angle_alpha 90
_cell_angle_beta 90
_cell_angle_gamma 90
_cell_formula_units_Z 8
_cell_length_a 14.314
_cell_length_b 6.779
_cell_length_c 5.086
_cell_volume 493.518
_citation_journal_id_ASTM ACCRA9
_cod_data_source_file Menary_ACCRA9_1958_273.cif
_cod_data_source_block As1Na1O2
_cod_original_formula_sum 'As1 Na1 O2'
_cod_database_code 2310632

loop_
_symmetry_equiv_pos_as_xyz
x,y,z
-x+1/2,-y,z+1/2
x+1/2,-y+1/2,-z
-x,y+1/2,-z+1/2
-x,-y,-z
x-1/2,y,-z-1/2
-x-1/2,y-1/2,z
x,-y-1/2,z-1/2

loop_
_atom_site_label
_atom_site_type_symbol
_atom_site_fract_x
_atom_site_fract_y
_atom_site_fract_z
_atom_site_occupancy
_atom_site_U_iso_or_equiv
O1 O-2 0.127 0.322 0.405 1 0.0
As1 As+3 0.08 0.103 0.25 1 0.0
O2 O-2 0.154 0.568 0.81 1 0.0
Na1 Na+1 0.306 0.102 0.25 1 0.0
